data_7120133
loop_
_publ_author_name
'Raju, Selvam'
'Annamalai, Pratheep K.'
'Chen, Pei-Ling'
'Liu, Yi-Hung'
'Chuang, Shih-Ching'

_publ_section_title
;
 Iptycenes with acridinone motif developed through [4 + 2] cycloaddition
 of tethered naphthalene and iminoquinone via radical reaction
;
_journal_name_full 'Chem. Commun.'
_journal_paper_doi 10.1039/C7CC03030D
_journal_year 2017
_chemical_formula_sum 'C20 H13 N O3'
_chemical_formula_weight 315.31
_space_group_crystal_system monoclinic
_space_group_IT_number 14
_space_group_name_Hall '-P 2ybc'
_space_group_name_H-M_alt 'P 1 21/c 1'
_symmetry_space_group_name_Hall '-P 2ybc'
_symmetry_space_group_name_H-M 'P 1 21/c 1'
_atom_sites_solution_hydrogens geom
_audit_creation_method SHELXL-2014/6
_audit_update_record
;
2017-04-19 deposited with the CCDC.
2017-05-16 downloaded from the CCDC.
;
_cell_angle_alpha 90
_cell_angle_beta 106.497(3)
_cell_angle_gamma 90
_cell_formula_units_Z 4
_cell_length_a 14.6184(7)
_cell_length_b 4.0481(2)
_cell_length_c 25.0668(12)
_cell_measurement_reflns_used 2950
_cell_measurement_temperature 100(2)
_cell_measurement_theta_max 26.3687
_cell_measurement_theta_min 2.5264
_cell_volume 1422.31(12)
_computing_cell_refinement 'SAINT V8.34A (Bruker AXS Inc., 2013)'
_computing_data_collection 'Bruker APEX2'
_computing_data_reduction 'SAINT V8.34A (Bruker AXS Inc., 2013)'
_computing_molecular_graphics 'Bruker SHELXTL'
_computing_publication_material 'Bruker SHELXTL'
_computing_structure_refinement 'SHELXL-2014/6 (Sheldrick, 2014)'
_computing_structure_solution 'SHELXS-97 (Sheldrick 2008)'
_diffrn_ambient_temperature 100(2)
_diffrn_detector_area_resol_mean 8.3333
_diffrn_measured_fraction_theta_full 0.995
_diffrn_measured_fraction_theta_max 0.992
_diffrn_measurement_device_type 'Bruker APEX-II CCD'
_diffrn_measurement_method '\f and \w scans'
_diffrn_radiation_type MoK\a
_diffrn_radiation_wavelength 0.71073
_diffrn_reflns_av_R_equivalents 0.0335
_diffrn_reflns_av_unetI/netI 0.0343
_diffrn_reflns_Laue_measured_fraction_full 0.995
_diffrn_reflns_Laue_measured_fraction_max 0.992
_diffrn_reflns_limit_h_max 18
_diffrn_reflns_limit_h_min -18
_diffrn_reflns_limit_k_max 5
_diffrn_reflns_limit_k_min -4
_diffrn_reflns_limit_l_max 31
_diffrn_reflns_limit_l_min -31
_diffrn_reflns_number 9794
_diffrn_reflns_point_group_measured_fraction_full 0.995
_diffrn_reflns_point_group_measured_fraction_max 0.992
_diffrn_reflns_theta_full 25.242
_diffrn_reflns_theta_max 26.401
_diffrn_reflns_theta_min 1.453
_exptl_absorpt_coefficient_mu 0.100
_exptl_absorpt_correction_T_max 0.9485
_exptl_absorpt_correction_T_min 0.8360
_exptl_absorpt_correction_type multi-scan
_exptl_absorpt_process_details 'SADABS V2014/4 (Bruker AXS Inc.)'
_exptl_crystal_colour colorless
_exptl_crystal_density_diffrn 1.473
_exptl_crystal_density_meas ?
_exptl_crystal_density_method 'not measured'
_exptl_crystal_description tabullar
_exptl_crystal_F_000 656
_exptl_crystal_size_max 0.20
_exptl_crystal_size_mid 0.08
_exptl_crystal_size_min 0.03
_refine_diff_density_max 0.328
_refine_diff_density_min -0.219
_refine_diff_density_rms 0.069
_refine_ls_extinction_method none
_refine_ls_goodness_of_fit_ref 1.102
_refine_ls_hydrogen_treatment constr
_refine_ls_matrix_type full
_refine_ls_number_parameters 218
_refine_ls_number_reflns 2875
_refine_ls_number_restraints 0
_refine_ls_restrained_S_all 1.102
_refine_ls_R_factor_all 0.0561
_refine_ls_R_factor_gt 0.0408
_refine_ls_shift/su_max 0.000
_refine_ls_shift/su_mean 0.000
_refine_ls_structure_factor_coef Fsqd
_refine_ls_weighting_details 'w=1/[\s^2^(Fo^2^)+(0.0976P)^2^+0.1501P] where P=(Fo^2^+2Fc^2^)/3'
_refine_ls_weighting_scheme calc
_refine_ls_wR_factor_gt 0.1237
_refine_ls_wR_factor_ref 0.1561
_reflns_Friedel_coverage 0.000
_reflns_number_gt 2294
_reflns_number_total 2875
_reflns_threshold_expression 'I > 2\s(I)'
_cod_data_source_file c7cc03030d2.cif
_cod_data_source_block 160823LT_0m
_cod_depositor_comments
;
The following automatic conversions were performed:

'_exptl_crystal_density_meas' value 'not measured' was changed to '?'
- the value is perceived as not measured.

Automatic conversion script
Id: cif_fix_values 4973 2017-02-22 13:04:09Z antanas 
;
_cod_database_code 7120133
_shelx_space_group_comment
;
The symmetry employed for this shelxl refinement is uniquely defined
by the following loop, which should always be used as a source of
symmetry information in preference to the above space-group names.
They are only intended as comments.
;
_shelxl_version_number 2014/6

loop_
_space_group_symop_operation_xyz
'x, y, z'
'-x, y+1/2, -z+1/2'
'-x, -y, -z'
'x, -y-1/2, z-1/2'

loop_
_atom_site_label
_atom_site_type_symbol
_atom_site_fract_x
_atom_site_fract_y
_atom_site_fract_z
_atom_site_U_iso_or_equiv
_atom_site_adp_type
_atom_site_occupancy
_atom_site_site_symmetry_order
_atom_site_calc_flag
_atom_site_refinement_flags_posn
_atom_site_refinement_flags_adp
O1 O 0.40317(8) 1.0428(3) 0.24639(5) 0.0210(3) Uani 1 1 d . .
O2 O 0.27047(9) 0.7342(3) 0.21656(5) 0.0257(3) Uani 1 1 d . .
N1 N 0.05441(10) 0.2856(4) 0.45057(6) 0.0191(4) Uani 1 1 d . .
O3 O 0.41080(9) -0.0111(3) 0.57903(5) 0.0269(4) Uani 1 1 d . .
C1 C 0.39717(13) 1.1118(5) 0.18875(7) 0.0234(4) Uani 1 1 d . .
H13 H 0.4104 0.9095 0.1708 0.035 Uiso 1 1 calc R U
H1 H 0.4441 1.2814 0.1871 0.035 Uiso 1 1 calc R U
H3 H 0.3329 1.1910 0.1695 0.035 Uiso 1 1 calc R U
C2 C 0.33428(12) 0.8470(4) 0.25423(7) 0.0177(4) Uani 1 1 d . .
C3 C 0.34675(12) 0.7900(5) 0.31429(7) 0.0186(4) Uani 1 1 d . .
H4 H 0.3996 0.8842 0.3413 0.022 Uiso 1 1 calc R U
C4 C 0.28380(12) 0.6065(5) 0.33031(7) 0.0184(4) Uani 1 1 d . .
H5 H 0.2295 0.5308 0.3022 0.022 Uiso 1 1 calc R U
C5 C 0.29183(12) 0.5114(4) 0.38835(7) 0.0170(4) Uani 1 1 d . .
C6 C 0.21064(12) 0.4695(4) 0.40882(7) 0.0163(4) Uani 1 1 d . .
C7 C 0.11422(12) 0.5780(4) 0.38079(7) 0.0162(4) Uani 1 1 d . .
C8 C 0.08889(12) 0.7911(4) 0.33454(7) 0.0188(4) Uani 1 1 d . .
H10 H 0.1374 0.8779 0.3202 0.023 Uiso 1 1 calc R U
C9 C -0.00493(12) 0.8766(5) 0.30962(7) 0.0206(4) Uani 1 1 d . .
H6 H -0.0198 1.0215 0.2785 0.025 Uiso 1 1 calc R U
C10 C -0.07857(12) 0.7525(5) 0.32958(7) 0.0221(4) Uani 1 1 d . .
H2 H -0.1432 0.8049 0.3113 0.026 Uiso 1 1 calc R U
C11 C 0.38192(12) 0.4274(5) 0.42245(7) 0.0194(4) Uani 1 1 d . .
H12 H 0.4361 0.4639 0.4094 0.023 Uiso 1 1 calc R U
C12 C 0.39471(12) 0.2910(4) 0.47525(7) 0.0192(4) Uani 1 1 d . .
H11 H 0.4573 0.2465 0.4983 0.023 Uiso 1 1 calc R U
C13 C 0.31678(12) 0.2204(4) 0.49408(7) 0.0173(4) Uani 1 1 d . .
C14 C 0.22491(12) 0.3077(4) 0.46069(7) 0.0164(4) Uani 1 1 d . .
C15 C -0.05603(12) 0.5552(5) 0.37575(7) 0.0209(4) Uani 1 1 d . .
H7 H -0.1055 0.4744 0.3899 0.025 Uiso 1 1 calc R U
C16 C 0.03917(12) 0.4698(4) 0.40269(7) 0.0180(4) Uani 1 1 d . .
C17 C 0.14248(12) 0.2190(4) 0.47883(7) 0.0170(4) Uani 1 1 d . .
C18 C 0.15689(13) 0.0375(4) 0.53072(7) 0.0203(4) Uani 1 1 d . .
H9 H 0.1026 -0.0305 0.5415 0.024 Uiso 1 1 calc R U
C19 C 0.24371(13) -0.0374(5) 0.56377(7) 0.0216(4) Uani 1 1 d . .
H8 H 0.2493 -0.1503 0.5978 0.026 Uiso 1 1 calc R U
C20 C 0.33056(12) 0.0513(4) 0.54863(7) 0.0193(4) Uani 1 1 d . .

loop_
_atom_site_aniso_label
_atom_site_aniso_U_11
_atom_site_aniso_U_22
_atom_site_aniso_U_33
_atom_site_aniso_U_23
_atom_site_aniso_U_13
_atom_site_aniso_U_12
O1 0.0200(6) 0.0249(8) 0.0191(6) 0.0013(5) 0.0074(5) -0.0054(5)
O2 0.0234(7) 0.0308(9) 0.0227(7) -0.0020(6) 0.0063(5) -0.0077(6)
N1 0.0193(7) 0.0188(9) 0.0212(7) -0.0036(6) 0.0088(6) -0.0008(6)
O3 0.0235(7) 0.0321(8) 0.0232(7) 0.0036(5) 0.0036(6) 0.0015(6)
C1 0.0252(9) 0.0278(11) 0.0189(9) 0.0038(8) 0.0088(7) -0.0026(8)
C2 0.0165(8) 0.0173(9) 0.0207(9) -0.0006(7) 0.0077(7) 0.0018(7)
C3 0.0177(8) 0.0201(10) 0.0193(9) -0.0022(7) 0.0072(7) 0.0003(7)
C4 0.0181(8) 0.0181(10) 0.0207(9) -0.0034(7) 0.0084(7) 0.0008(7)
C5 0.0198(9) 0.0124(9) 0.0200(9) -0.0037(6) 0.0075(7) -0.0035(7)
C6 0.0191(9) 0.0125(9) 0.0190(8) -0.0049(6) 0.0082(7) -0.0034(6)
C7 0.0183(8) 0.0122(9) 0.0191(8) -0.0048(7) 0.0067(7) -0.0013(7)
C8 0.0215(9) 0.0163(10) 0.0210(9) -0.0031(7) 0.0101(7) -0.0010(7)
C9 0.0256(9) 0.0168(9) 0.0203(9) -0.0010(7) 0.0077(7) 0.0023(7)
C10 0.0188(9) 0.0207(10) 0.0262(10) -0.0029(7) 0.0055(7) 0.0030(7)
C11 0.0178(8) 0.0179(10) 0.0254(9) -0.0036(7) 0.0106(7) -0.0030(7)
C12 0.0172(8) 0.0172(10) 0.0227(9) -0.0039(7) 0.0049(7) -0.0025(7)
C13 0.0200(9) 0.0139(9) 0.0184(8) -0.0042(7) 0.0060(7) -0.0023(7)
C14 0.0182(8) 0.0147(9) 0.0174(8) -0.0054(7) 0.0069(7) -0.0030(7)
C15 0.0180(9) 0.0205(10) 0.0264(9) -0.0034(7) 0.0100(7) -0.0008(7)
C16 0.0207(9) 0.0141(9) 0.0210(9) -0.0036(7) 0.0091(7) -0.0018(7)
C17 0.0182(9) 0.0149(9) 0.0192(9) -0.0051(7) 0.0074(7) -0.0018(7)
C18 0.0236(9) 0.0192(10) 0.0222(9) -0.0035(7) 0.0131(7) -0.0038(7)
C19 0.0273(10) 0.0211(10) 0.0182(9) 0.0008(7) 0.0095(7) -0.0031(7)
C20 0.0221(9) 0.0164(10) 0.0188(9) -0.0041(7) 0.0048(7) -0.0012(7)

loop_
_atom_type_symbol
_atom_type_description
_atom_type_scat_dispersion_real
_atom_type_scat_dispersion_imag
_atom_type_scat_source
C C 0.0033 0.0016 'International Tables Vol C Tables 4.2.6.8 and 6.1.1.4'
H H 0.0000 0.0000 'International Tables Vol C Tables 4.2.6.8 and 6.1.1.4'
O O 0.0106 0.0060 'International Tables Vol C Tables 4.2.6.8 and 6.1.1.4'
N N 0.0061 0.0033 'International Tables Vol C Tables 4.2.6.8 and 6.1.1.4'

loop_
_geom_angle_atom_site_label_1
_geom_angle_atom_site_label_2
_geom_angle_atom_site_label_3
_geom_angle
C2 O1 C1 115.16(13)
C17 N1 C16 118.31(14)
O1 C1 H13 109.5
O1 C1 H1 109.5
H13 C1 H1 109.5
O1 C1 H3 109.5
H13 C1 H3 109.5
H1 C1 H3 109.5
O2 C2 O1 123.57(15)
O2 C2 C3 125.30(16)
O1 C2 C3 111.13(14)
C4 C3 C2 119.84(16)
C4 C3 H4 120.1
C2 C3 H4 120.1
C3 C4 C5 125.07(16)
C3 C4 H5 117.5
C5 C4 H5 117.5
C11 C5 C6 119.14(15)
C11 C5 C4 117.71(14)
C6 C5 C4 122.83(15)
C14 C6 C5 117.57(15)
C14 C6 C7 116.94(14)
C5 C6 C7 125.49(15)
C8 C7 C16 116.96(15)
C8 C7 C6 125.14(15)
C16 C7 C6 117.86(15)
C9 C8 C7 121.44(15)
C9 C8 H10 119.3
C7 C8 H10 119.3
C8 C9 C10 120.91(17)
C8 C9 H6 119.5
C10 C9 H6 119.5
C15 C10 C9 119.08(16)
C15 C10 H2 120.5
C9 C10 H2 120.5
C5 C11 C12 121.78(15)
C5 C11 H12 119.1
C12 C11 H12 119.1
C13 C12 C11 120.28(16)
C13 C12 H11 119.9
C11 C12 H11 119.9
C12 C13 C14 118.94(16)
C12 C13 C20 119.92(15)
C14 C13 C20 121.13(15)
C13 C14 C6 121.82(15)
C13 C14 C17 119.21(16)
C6 C14 C17 118.92(15)
C10 C15 C16 121.18(16)
C10 C15 H7 119.4
C16 C15 H7 119.4
N1 C16 C15 116.42(15)
N1 C16 C7 123.34(16)
C15 C16 C7 120.24(16)
N1 C17 C14 123.83(16)
N1 C17 C18 117.25(15)
C14 C17 C18 118.89(15)
C19 C18 C17 122.57(15)
C19 C18 H9 118.7
C17 C18 H9 118.7
C18 C19 C20 121.46(16)
C18 C19 H8 119.3
C20 C19 H8 119.3
O3 C20 C19 122.14(16)
O3 C20 C13 121.27(16)
C19 C20 C13 116.58(15)

loop_
_geom_bond_atom_site_label_1
_geom_bond_atom_site_label_2
_geom_bond_distance
O1 C2 1.339(2)
O1 C1 1.449(2)
O2 C2 1.212(2)
N1 C17 1.309(2)
N1 C16 1.376(2)
O3 C20 1.230(2)
C1 H13 0.9800
C1 H1 0.9800
C1 H3 0.9800
C2 C3 1.482(2)
C3 C4 1.330(2)
C3 H4 0.9500
C4 C5 1.477(2)
C4 H5 0.9500
C5 C11 1.393(2)
C5 C6 1.431(2)
C6 C14 1.417(2)
C6 C7 1.453(2)
C7 C8 1.408(2)
C7 C16 1.428(2)
C8 C9 1.380(2)
C8 H10 0.9500
C9 C10 1.403(3)
C9 H6 0.9500
C10 C15 1.367(3)
C10 H2 0.9500
C11 C12 1.397(2)
C11 H12 0.9500
C12 C13 1.381(2)
C12 H11 0.9500
C13 C14 1.411(2)
C13 C20 1.491(2)
C14 C17 1.449(2)
C15 C16 1.407(2)
C15 H7 0.9500
C17 C18 1.456(2)
C18 C19 1.338(3)
C18 H9 0.9500
C19 C20 1.469(2)
C19 H8 0.9500
